data_7134392
loop_
_publ_author_name
'Zhou, Jie'
'Chen, Zhizheng'
'Nie, Mengna'
'Li, Wenhao'
'Tong, Wen-Yan'
'Wei, Haonan'
'Yan, Hang'
'Gao, Qianwen'
'Qu, Shuanglin'
'Wang, Xi'

_publ_section_title
;
 Nickel-catalyzed enantioselective reductive iminodisulfuration of
 alkene-tethered oxime esters with dithiosulfonate
;
_journal_issue 40
_journal_name_full 'Chemical Communications'
_journal_page_first 7329
_journal_page_last 7332
_journal_paper_doi 10.1039/D5CC01654A
_journal_volume 61
_journal_year 2025
_chemical_absolute_configuration unk
_chemical_formula_sum 'C25 H28 Cl N S2'
_chemical_formula_weight 442.05
_space_group_crystal_system monoclinic
_space_group_IT_number 4
_space_group_name_Hall 'P 2yb'
_space_group_name_H-M_alt 'P 1 21 1'
_atom_sites_solution_hydrogens geom
_audit_creation_method SHELXL-2014/7
_audit_update_record
;
2023-10-14 deposited with the CCDC.	2025-04-07 downloaded from the CCDC.
;
_cell_angle_alpha 90
_cell_angle_beta 95.15
_cell_angle_gamma 90
_cell_formula_units_Z 2
_cell_length_a 6.422
_cell_length_b 9.473
_cell_length_c 21.111
_cell_measurement_reflns_used 552
_cell_measurement_temperature 273(2)
_cell_measurement_theta_max 44.97
_cell_measurement_theta_min 5.12
_cell_volume 1279.116
_computing_structure_refinement 'SHELXL-2014/7 (Sheldrick, 2014)'
_diffrn_ambient_temperature 273(2)
_diffrn_measured_fraction_theta_full 0.988
_diffrn_measured_fraction_theta_max 0.988
_diffrn_measurement_device_type ccd
_diffrn_radiation_type CuK\a
_diffrn_radiation_wavelength 1.54178
_diffrn_reflns_av_unetI/netI 0.2458
_diffrn_reflns_Laue_measured_fraction_full 0.988
_diffrn_reflns_Laue_measured_fraction_max 0.988
_diffrn_reflns_limit_h_max 7
_diffrn_reflns_limit_h_min -7
_diffrn_reflns_limit_k_max 11
_diffrn_reflns_limit_k_min -11
_diffrn_reflns_limit_l_max 25
_diffrn_reflns_limit_l_min 0
_diffrn_reflns_number 3934
_diffrn_reflns_point_group_measured_fraction_full 0.864
_diffrn_reflns_point_group_measured_fraction_max 0.864
_diffrn_reflns_theta_full 66.698
_diffrn_reflns_theta_max 66.698
_diffrn_reflns_theta_min 4.205
_exptl_absorpt_coefficient_mu 2.911
_exptl_absorpt_correction_type multi-scan
_exptl_absorpt_process_details sadabs
_exptl_crystal_colour colorless
_exptl_crystal_density_diffrn 1.148
_exptl_crystal_description block
_exptl_crystal_F_000 468
_exptl_crystal_size_max 0.120
_exptl_crystal_size_mid 0.100
_exptl_crystal_size_min 0.080
_exptl_transmission_factor_max 0.864
_exptl_transmission_factor_min 0.864
_refine_diff_density_max 0.550
_refine_diff_density_min -0.300
_refine_diff_density_rms 0.073
_refine_ls_abs_structure_details
;
 Classical Flack method preferred over Parsons because s.u. lower.
;
_refine_ls_abs_structure_Flack 0.54(6)
_refine_ls_extinction_method none
_refine_ls_goodness_of_fit_ref 1.131
_refine_ls_hydrogen_treatment constr
_refine_ls_matrix_type full
_refine_ls_number_parameters 294
_refine_ls_number_reflns 3934
_refine_ls_number_restraints 119
_refine_ls_restrained_S_all 1.134
_refine_ls_R_factor_all 0.1772
_refine_ls_R_factor_gt 0.1292
_refine_ls_shift/su_max 0.015
_refine_ls_shift/su_mean 0.001
_refine_ls_structure_factor_coef Fsqd
_refine_ls_weighting_details 'w=1/[\s^2^(Fo^2^)+(0.0100P)^2^+1.0000P] where P=(Fo^2^+2Fc^2^)/3'
_refine_ls_weighting_scheme calc
_refine_ls_wR_factor_gt 0.3027
_refine_ls_wR_factor_ref 0.3429
_reflns_Friedel_coverage 0.641
_reflns_Friedel_fraction_full 0.723
_reflns_Friedel_fraction_max 0.723
_reflns_number_gt 2421
_reflns_number_total 3934
_reflns_threshold_expression 'I > 2\s(I)'
_cod_data_source_file d5cc01654a2.cif
_cod_data_source_block 0828_0513_0m_5
_cod_depositor_comments 'Adding full bibliography for 7134392.cif.'
_cod_original_cell_volume 1279.0
_cod_original_sg_symbol_H-M 'P 21'
_cod_database_code 7134392
_shelx_shelxl_version_number 2014/7
_shelx_space_group_comment
;
The symmetry employed for this shelxl refinement is uniquely defined
by the following loop, which should always be used as a source of
symmetry information in preference to the above space-group names.
They are only intended as comments.
;
_shelx_estimated_absorpt_t_min 0.721
_shelx_estimated_absorpt_t_max 0.800

loop_
_space_group_symop_operation_xyz
'x, y, z'
'-x, y+1/2, -z'

loop_
_atom_site_label
_atom_site_type_symbol
_atom_site_fract_x
_atom_site_fract_y
_atom_site_fract_z
_atom_site_U_iso_or_equiv
_atom_site_adp_type
_atom_site_occupancy
_atom_site_site_symmetry_order
_atom_site_calc_flag
_atom_site_refinement_flags_posn
_atom_site_refinement_flags_adp
_atom_site_refinement_flags_occupancy
_atom_site_disorder_assembly
_atom_site_disorder_group
S2 S -0.4143(8) 0.3309(6) 0.9025(3) 0.1541(19) Uani 1 1 d D . . . .
C22 C -0.394(2) 0.142(2) 0.9335(8) 0.141(5) Uani 1 1 d D U . . .
C23A C -0.348(4) 0.145(3) 1.0039(10) 0.161(7) Uani 0.78(2) 1 d D U P A 1
H23A H -0.4531 0.2001 1.0223 0.242 Uiso 0.78(2) 1 calc R U P A 1
H23B H -0.3489 0.0507 1.0202 0.242 Uiso 0.78(2) 1 calc R U P A 1
H23C H -0.2134 0.1870 1.0144 0.242 Uiso 0.78(2) 1 calc R U P A 1
C24A C -0.235(4) 0.057(3) 0.9002(14) 0.168(7) Uani 0.78(2) 1 d D U P A 1
H24A H -0.2721 0.0583 0.8551 0.252 Uiso 0.78(2) 1 calc R U P A 1
H24B H -0.0986 0.0973 0.9093 0.252 Uiso 0.78(2) 1 calc R U P A 1
H24C H -0.2341 -0.0389 0.9151 0.252 Uiso 0.78(2) 1 calc R U P A 1
C25A C -0.616(3) 0.084(3) 0.9185(16) 0.164(7) Uani 0.78(2) 1 d D U P A 1
H25A H -0.6491 0.0809 0.8732 0.245 Uiso 0.78(2) 1 calc R U P A 1
H25B H -0.6242 -0.0096 0.9356 0.245 Uiso 0.78(2) 1 calc R U P A 1
H25C H -0.7142 0.1440 0.9372 0.245 Uiso 0.78(2) 1 calc R U P A 1
C1 C 1.220(3) 0.6240(19) 0.3609(8) 0.113(4) Uani 1 1 d . . . . .
C2 C 1.057(3) 0.7101(15) 0.3549(7) 0.112(4) Uani 1 1 d . . . . .
H2 H 1.0411 0.7726 0.3209 0.135 Uiso 1 1 calc R U . . .
C3 C 0.911(2) 0.7071(15) 0.3995(7) 0.111(4) Uani 1 1 d . . . . .
H3 H 0.7981 0.7691 0.3958 0.133 Uiso 1 1 calc R U . . .
C4 C 0.9317(19) 0.6135(14) 0.4486(6) 0.099(3) Uani 1 1 d . . . . .
C5 C 1.103(3) 0.5231(16) 0.4528(7) 0.115(4) Uani 1 1 d . . . . .
H5 H 1.1198 0.4566 0.4853 0.138 Uiso 1 1 calc R U . . .
C6 C 1.251(3) 0.532(2) 0.4080(10) 0.131(5) Uani 1 1 d . . . . .
H6 H 1.3690 0.4752 0.4113 0.157 Uiso 1 1 calc R U . . .
C7 C 0.784(2) 0.6123(17) 0.4964(7) 0.112(4) Uani 1 1 d . . . . .
C8 C 0.658(2) 0.6094(16) 0.5346(7) 0.115(4) Uani 1 1 d . . . . .
C9 C 0.517(2) 0.6105(15) 0.5825(6) 0.100(3) Uani 1 1 d . . . . .
C10 C 0.356(2) 0.7074(15) 0.5819(7) 0.109(4) Uani 1 1 d . . . . .
H10 H 0.3366 0.7714 0.5485 0.131 Uiso 1 1 calc R U . . .
C11 C 0.224(2) 0.7112(14) 0.6301(6) 0.106(4) Uani 1 1 d . . . . .
H11 H 0.1222 0.7810 0.6307 0.128 Uiso 1 1 calc R U . . .
C12 C 0.2451(18) 0.6074(11) 0.6784(5) 0.090(3) Uani 1 1 d . . . . .
C13 C 0.396(2) 0.5089(14) 0.6771(7) 0.105(4) Uani 1 1 d . . . . .
H13 H 0.4096 0.4407 0.7089 0.126 Uiso 1 1 calc R U . . .
C14 C 0.530(2) 0.5068(14) 0.6293(7) 0.108(4) Uani 1 1 d . . . . .
H14 H 0.6299 0.4358 0.6286 0.129 Uiso 1 1 calc R U . . .
C15 C 0.1031(19) 0.6049(13) 0.7317(6) 0.093(3) Uani 1 1 d . . . . .
C16 C 0.044(3) 0.7275(17) 0.7678(8) 0.125(5) Uani 1 1 d . U . . .
C17 C -0.037(3) 0.6656(16) 0.8245(7) 0.126(5) Uani 1 1 d . . . . .
H17A H -0.1617 0.7150 0.8351 0.151 Uiso 1 1 calc R U . . .
H17B H 0.0670 0.6695 0.8607 0.151 Uiso 1 1 calc R U . . .
C18 C -0.089(3) 0.5096(17) 0.8054(7) 0.125(5) Uani 1 1 d . . . . .
H18 H -0.2389 0.4970 0.7932 0.150 Uiso 1 1 calc R U . . .
C19 C -0.153(4) 0.804(3) 0.7267(11) 0.182(8) Uani 1 1 d . U . . .
H19A H -0.1082 0.8403 0.6877 0.274 Uiso 1 1 calc R U . . .
H19B H -0.2045 0.8800 0.7510 0.274 Uiso 1 1 calc R U . . .
H19C H -0.2631 0.7363 0.7172 0.274 Uiso 1 1 calc R U . . .
C20 C 0.179(4) 0.857(3) 0.7729(11) 0.179(7) Uani 1 1 d . U . . .
H20A H 0.3081 0.8358 0.7974 0.269 Uiso 1 1 calc R U . . .
H20B H 0.1075 0.9309 0.7934 0.269 Uiso 1 1 calc R U . . .
H20C H 0.2069 0.8872 0.7311 0.269 Uiso 1 1 calc R U . . .
C21 C -0.011(3) 0.4075(19) 0.8570(7) 0.133(5) Uani 1 1 d . . . . .
H21A H 0.1364 0.4247 0.8682 0.160 Uiso 1 1 calc R U . . .
H21B H -0.0255 0.3122 0.8404 0.160 Uiso 1 1 calc R U . . .
Cl1 Cl 1.4077(9) 0.6285(6) 0.3050(3) 0.180(3) Uani 1 1 d . . . . .
N1 N 0.039(2) 0.4887(12) 0.7486(5) 0.117(4) Uani 1 1 d . . . . .
S1 S -0.1440(9) 0.4192(6) 0.9266(2) 0.160(2) Uani 1 1 d . . . . .

loop_
_atom_site_aniso_label
_atom_site_aniso_U_11
_atom_site_aniso_U_22
_atom_site_aniso_U_33
_atom_site_aniso_U_23
_atom_site_aniso_U_13
_atom_site_aniso_U_12
S2 0.125(3) 0.137(4) 0.204(5) 0.004(3) 0.040(3) 0.021(3)
C22 0.141(9) 0.124(10) 0.165(10) 0.002(9) 0.049(9) -0.008(9)
C23A 0.156(13) 0.167(15) 0.167(12) 0.007(13) 0.044(11) -0.014(13)
C24A 0.155(13) 0.142(14) 0.212(15) -0.007(12) 0.053(13) 0.029(12)
C25A 0.143(11) 0.149(14) 0.203(15) 0.002(13) 0.038(12) -0.016(12)
C23B 0.150(14) 0.165(18) 0.186(17) -0.002(17) 0.044(14) 0.009(17)
C24B 0.153(17) 0.140(17) 0.191(16) -0.015(14) 0.049(16) 0.007(17)
C25B 0.143(14) 0.151(18) 0.184(18) 0.002(17) 0.052(14) -0.012(17)
C1 0.120(10) 0.097(10) 0.125(10) -0.018(9) 0.032(8) -0.033(10)
C2 0.135(11) 0.079(8) 0.122(10) 0.007(7) 0.011(9) -0.019(9)
C3 0.114(9) 0.084(8) 0.134(10) 0.011(8) 0.015(8) 0.003(7)
C4 0.095(7) 0.084(8) 0.116(9) -0.014(7) -0.008(6) -0.004(7)
C5 0.136(11) 0.091(9) 0.115(9) -0.013(7) -0.009(9) 0.009(9)
C6 0.104(9) 0.115(13) 0.173(15) -0.026(12) 0.004(10) -0.001(9)
C7 0.124(9) 0.094(9) 0.120(9) 0.005(8) 0.023(8) -0.011(8)
C8 0.124(9) 0.088(8) 0.131(10) -0.007(8) 0.002(9) -0.012(8)
C9 0.112(8) 0.090(8) 0.100(7) -0.010(7) 0.022(6) -0.019(8)
C10 0.133(10) 0.084(8) 0.110(9) 0.011(7) 0.001(8) 0.003(8)
C11 0.117(9) 0.083(8) 0.119(9) 0.004(7) 0.009(8) 0.013(7)
C12 0.100(7) 0.058(5) 0.110(8) 0.002(5) 0.005(6) 0.008(6)
C13 0.114(8) 0.081(8) 0.123(9) 0.007(7) 0.019(7) 0.006(7)
C14 0.098(8) 0.078(8) 0.146(11) 0.006(8) 0.011(8) 0.011(7)
C15 0.106(7) 0.065(6) 0.108(8) -0.005(6) 0.011(6) 0.008(6)
C16 0.150(12) 0.087(8) 0.142(11) -0.018(8) 0.041(10) 0.013(7)
C17 0.155(12) 0.098(10) 0.127(10) -0.017(8) 0.024(10) 0.019(10)
C18 0.146(12) 0.107(10) 0.127(10) -0.014(8) 0.046(9) -0.007(10)
C19 0.190(12) 0.176(13) 0.185(11) 0.029(10) 0.036(10) 0.039(11)
C20 0.188(12) 0.151(11) 0.201(12) -0.025(10) 0.034(10) -0.045(9)
C21 0.147(12) 0.117(11) 0.141(11) 0.036(9) 0.039(10) 0.011(10)
Cl1 0.170(4) 0.158(4) 0.225(5) -0.068(4) 0.091(4) -0.069(4)
N1 0.152(9) 0.085(7) 0.122(7) -0.013(6) 0.055(7) -0.004(7)
S1 0.176(4) 0.147(4) 0.164(4) -0.016(3) 0.049(3) -0.029(4)

loop_
_atom_type_symbol
_atom_type_description
_atom_type_scat_dispersion_real
_atom_type_scat_dispersion_imag
_atom_type_scat_source
C C 0.0181 0.0091 'International Tables Vol C Tables 4.2.6.8 and 6.1.1.4'
H H 0.0000 0.0000 'International Tables Vol C Tables 4.2.6.8 and 6.1.1.4'
Cl Cl 0.3639 0.7018 'International Tables Vol C Tables 4.2.6.8 and 6.1.1.4'
N N 0.0311 0.0180 'International Tables Vol C Tables 4.2.6.8 and 6.1.1.4'
S S 0.3331 0.5567 'International Tables Vol C Tables 4.2.6.8 and 6.1.1.4'

loop_
_geom_angle_atom_site_label_1
_geom_angle_atom_site_label_2
_geom_angle_atom_site_label_3
_geom_angle
_geom_angle_site_symmetry_1
_geom_angle_site_symmetry_3
_geom_angle_publ_flag
C22 S2 S1 106.3(6) . . ?
C23B C22 C25B 112(3) . . ?
C23A C22 C24A 113.0(18) . . ?
C23A C22 C25A 108.1(17) . . ?
C24A C22 C25A 111.3(17) . . ?
C23B C22 C24B 112(3) . . ?
C25B C22 C24B 114(3) . . ?
C23A C22 S2 108.9(14) . . ?
C23B C22 S2 106(2) . . ?
C25B C22 S2 107(2) . . ?
C24A C22 S2 111.5(14) . . ?
C25A C22 S2 103.5(14) . . ?
C24B C22 S2 105(3) . . ?
C22 C23A H23A 109.5 . . ?
C22 C23A H23B 109.5 . . ?
H23A C23A H23B 109.5 . . ?
C22 C23A H23C 109.5 . . ?
H23A C23A H23C 109.5 . . ?
H23B C23A H23C 109.5 . . ?
C22 C24A H24A 109.5 . . ?
C22 C24A H24B 109.5 . . ?
H24A C24A H24B 109.5 . . ?
C22 C24A H24C 109.5 . . ?
H24A C24A H24C 109.5 . . ?
H24B C24A H24C 109.5 . . ?
C22 C25A H25A 109.5 . . ?
C22 C25A H25B 109.5 . . ?
H25A C25A H25B 109.5 . . ?
C22 C25A H25C 109.5 . . ?
H25A C25A H25C 109.5 . . ?
H25B C25A H25C 109.5 . . ?
C22 C23B H23D 109.5 . . ?
C22 C23B H23E 109.4 . . ?
H23D C23B H23E 109.5 . . ?
C22 C23B H23F 109.5 . . ?
H23D C23B H23F 109.5 . . ?
H23E C23B H23F 109.5 . . ?
C22 C24B H24D 109.5 . . ?
C22 C24B H24E 109.5 . . ?
H24D C24B H24E 109.5 . . ?
C22 C24B H24F 109.5 . . ?
H24D C24B H24F 109.5 . . ?
H24E C24B H24F 109.5 . . ?
C22 C25B H25D 109.5 . . ?
C22 C25B H25E 109.5 . . ?
H25D C25B H25E 109.5 . . ?
C22 C25B H25F 109.5 . . ?
H25D C25B H25F 109.5 . . ?
H25E C25B H25F 109.5 . . ?
C2 C1 C6 122.9(14) . . ?
C2 C1 Cl1 120.2(15) . . ?
C6 C1 Cl1 116.9(16) . . ?
C1 C2 C3 119.9(14) . . ?
C1 C2 H2 120.0 . . ?
C3 C2 H2 120.0 . . ?
C4 C3 C2 120.1(14) . . ?
C4 C3 H3 119.9 . . ?
C2 C3 H3 119.9 . . ?
C3 C4 C5 118.2(13) . . ?
C3 C4 C7 120.7(13) . . ?
C5 C4 C7 121.0(13) . . ?
C4 C5 C6 119.8(15) . . ?
C4 C5 H5 120.1 . . ?
C6 C5 H5 120.1 . . ?
C1 C6 C5 118.9(16) . . ?
C1 C6 H6 120.6 . . ?
C5 C6 H6 120.6 . . ?
C8 C7 C4 178.1(15) . . ?
C7 C8 C9 176.7(15) . . ?
C10 C9 C14 118.4(11) . . ?
C10 C9 C8 121.7(13) . . ?
C14 C9 C8 119.9(14) . . ?
C9 C10 C11 121.3(12) . . ?
C9 C10 H10 119.4 . . ?
C11 C10 H10 119.4 . . ?
C10 C11 C12 119.1(12) . . ?
C10 C11 H11 120.5 . . ?
C12 C11 H11 120.5 . . ?
C13 C12 C11 119.3(11) . . ?
C13 C12 C15 119.2(10) . . ?
C11 C12 C15 121.5(10) . . ?
C14 C13 C12 121.4(12) . . ?
C14 C13 H13 119.3 . . ?
C12 C13 H13 119.3 . . ?
C13 C14 C9 120.3(12) . . ?
C13 C14 H14 119.9 . . ?
C9 C14 H14 119.9 . . ?
N1 C15 C16 116.7(11) . . ?
N1 C15 C12 117.8(10) . . ?
C16 C15 C12 125.4(12) . . ?
C20 C16 C17 120.9(14) . . ?
C20 C16 C15 120.9(14) . . ?
C17 C16 C15 103.6(13) . . ?
C20 C16 C19 95.2(17) . . ?
C17 C16 C19 107.1(14) . . ?
C15 C16 C19 107.5(15) . . ?
C16 C17 C18 104.5(11) . . ?
C16 C17 H17A 110.8 . . ?
C18 C17 H17A 110.8 . . ?
C16 C17 H17B 110.8 . . ?
C18 C17 H17B 110.8 . . ?
H17A C17 H17B 108.9 . . ?
C21 C18 N1 108.5(13) . . ?
C21 C18 C17 111.8(14) . . ?
N1 C18 C17 102.0(11) . . ?
C21 C18 H18 111.4 . . ?
N1 C18 H18 111.4 . . ?
C17 C18 H18 111.4 . . ?
C16 C19 H19A 109.5 . . ?
C16 C19 H19B 109.5 . . ?
H19A C19 H19B 109.5 . . ?
C16 C19 H19C 109.5 . . ?
H19A C19 H19C 109.5 . . ?
H19B C19 H19C 109.5 . . ?
C16 C20 H20A 109.5 . . ?
C16 C20 H20B 109.5 . . ?
H20A C20 H20B 109.5 . . ?
C16 C20 H20C 109.5 . . ?
H20A C20 H20C 109.5 . . ?
H20B C20 H20C 109.5 . . ?
C18 C21 S1 114.0(12) . . ?
C18 C21 H21A 108.7 . . ?
S1 C21 H21A 108.7 . . ?
C18 C21 H21B 108.7 . . ?
S1 C21 H21B 108.7 . . ?
H21A C21 H21B 107.6 . . ?
C15 N1 C18 109.1(11) . . ?
C21 S1 S2 103.9(7) . . ?

loop_
_geom_bond_atom_site_label_1
_geom_bond_atom_site_label_2
_geom_bond_distance
_geom_bond_site_symmetry_2
_geom_bond_publ_flag
S2 C22 1.91(2) . ?
S2 S1 1.952(8) . ?
C22 C23A 1.49(2) . ?
C22 C23B 1.50(3) . ?
C22 C25B 1.50(3) . ?
C22 C24A 1.52(3) . ?
C22 C25A 1.53(2) . ?
C22 C24B 1.56(3) . ?
C23A H23A 0.9600 . ?
C23A H23B 0.9600 . ?
C23A H23C 0.9600 . ?
C24A H24A 0.9600 . ?
C24A H24B 0.9600 . ?
C24A H24C 0.9600 . ?
C25A H25A 0.9600 . ?
C25A H25B 0.9600 . ?
C25A H25C 0.9600 . ?
C23B H23D 0.9600 . ?
C23B H23E 0.9600 . ?
C23B H23F 0.9600 . ?
C24B H24D 0.9600 . ?
C24B H24E 0.9600 . ?
C24B H24F 0.9600 . ?
C25B H25D 0.9600 . ?
C25B H25E 0.9600 . ?
C25B H25F 0.9600 . ?
C1 C2 1.32(2) . ?
C1 C6 1.32(2) . ?
C1 Cl1 1.764(14) . ?
C2 C3 1.391(19) . ?
C2 H2 0.9300 . ?
C3 C4 1.361(18) . ?
C3 H3 0.9300 . ?
C4 C5 1.39(2) . ?
C4 C7 1.445(19) . ?
C5 C6 1.40(2) . ?
C5 H5 0.9300 . ?
C6 H6 0.9300 . ?
C7 C8 1.194(18) . ?
C8 C9 1.42(2) . ?
C9 C10 1.38(2) . ?
C9 C14 1.391(18) . ?
C10 C11 1.383(17) . ?
C10 H10 0.9300 . ?
C11 C12 1.415(17) . ?
C11 H11 0.9300 . ?
C12 C13 1.346(17) . ?
C12 C15 1.510(16) . ?
C13 C14 1.386(17) . ?
C13 H13 0.9300 . ?
C14 H14 0.9300 . ?
C15 N1 1.237(16) . ?
C15 C16 1.459(18) . ?
C16 C20 1.50(3) . ?
C16 C17 1.47(2) . ?
C16 C19 1.64(3) . ?
C17 C18 1.56(2) . ?
C17 H17A 0.9700 . ?
C17 H17B 0.9700 . ?
C18 C21 1.51(2) . ?
C18 N1 1.528(16) . ?
C18 H18 0.9800 . ?
C19 H19A 0.9600 . ?
C19 H19B 0.9600 . ?
C19 H19C 0.9600 . ?
C20 H20A 0.9600 . ?
C20 H20B 0.9600 . ?
C20 H20C 0.9600 . ?
C21 S1 1.767(15) . ?
C21 H21A 0.9700 . ?
C21 H21B 0.9700 . ?

loop_
_geom_torsion_atom_site_label_1
_geom_torsion_atom_site_label_2
_geom_torsion_atom_site_label_3
_geom_torsion_atom_site_label_4
_geom_torsion
_geom_torsion_site_symmetry_1
_geom_torsion_site_symmetry_2
_geom_torsion_site_symmetry_3
_geom_torsion_site_symmetry_4
_geom_torsion_publ_flag
C6 C1 C2 C3 0(2) . . . . ?
Cl1 C1 C2 C3 -179.3(11) . . . . ?
C1 C2 C3 C4 -1(2) . . . . ?
C2 C3 C4 C5 0(2) . . . . ?
C2 C3 C4 C7 178.1(13) . . . . ?
C3 C4 C5 C6 1.5(19) . . . . ?
C7 C4 C5 C6 -176.1(13) . . . . ?
C2 C1 C6 C5 2(2) . . . . ?
Cl1 C1 C6 C5 -178.6(11) . . . . ?
C4 C5 C6 C1 -3(2) . . . . ?
C14 C9 C10 C11 6(2) . . . . ?
C8 C9 C10 C11 -177.5(13) . . . . ?
C9 C10 C11 C12 -4(2) . . . . ?
C10 C11 C12 C13 1.1(19) . . . . ?
C10 C11 C12 C15 -179.1(12) . . . . ?
C11 C12 C13 C14 0(2) . . . . ?
C15 C12 C13 C14 -179.9(12) . . . . ?
C12 C13 C14 C9 2(2) . . . . ?
C10 C9 C14 C13 -5(2) . . . . ?
C8 C9 C14 C13 178.5(12) . . . . ?
C13 C12 C15 N1 -41.2(18) . . . . ?
C11 C12 C15 N1 139.0(14) . . . . ?
C13 C12 C15 C16 134.9(14) . . . . ?
C11 C12 C15 C16 -44.9(19) . . . . ?
N1 C15 C16 C20 152.5(18) . . . . ?
C12 C15 C16 C20 -24(2) . . . . ?
N1 C15 C16 C17 13.0(18) . . . . ?
C12 C15 C16 C17 -163.2(13) . . . . ?
N1 C15 C16 C19 -100.2(17) . . . . ?
C12 C15 C16 C19 83.7(18) . . . . ?
C20 C16 C17 C18 -158.5(18) . . . . ?
C15 C16 C17 C18 -19.1(17) . . . . ?
C19 C16 C17 C18 94.4(18) . . . . ?
C16 C17 C18 C21 134.7(14) . . . . ?
C16 C17 C18 N1 19.0(17) . . . . ?
N1 C18 C21 S1 179.7(11) . . . . ?
C17 C18 C21 S1 68.0(17) . . . . ?
C16 C15 N1 C18 -0.1(18) . . . . ?
C12 C15 N1 C18 176.4(12) . . . . ?
C21 C18 N1 C15 -130.1(15) . . . . ?
C17 C18 N1 C15 -12.1(17) . . . . ?
C18 C21 S1 S2 74.2(14) . . . . ?
